data_1513824
loop_
_publ_author_name
'Shu, Wen-Ming'
'Ma, Jun-Rui'
'Yang, Yan'
'Wu, An-Xin'

_publ_section_title
;
 An Efficient Synthesis of Novel Fused Cycloheptatrienes through
 Mn(II)-Mediated Formal Intermolecular [2 + 2 + 2 + 1] Cycloaddition.
;
_journal_issue 5
_journal_name_full 'Organic letters'
_journal_page_first 1286
_journal_page_last 1289
_journal_paper_doi 10.1021/ol500202q
_journal_volume 16
_journal_year 2014
_chemical_formula_sum 'C42 H25 Cl O9'
_chemical_formula_weight 709.07
_chemical_name_systematic
; 
 ? 
;
_space_group_IT_number 2
_symmetry_cell_setting triclinic
_symmetry_space_group_name_Hall '-P 1'
_symmetry_space_group_name_H-M 'P -1'
_atom_sites_solution_hydrogens geom
_atom_sites_solution_primary direct
_atom_sites_solution_secondary difmap
_audit_creation_method SHELXL-97
_cell_angle_alpha 102.481(2)
_cell_angle_beta 108.708(2)
_cell_angle_gamma 101.479(2)
_cell_formula_units_Z 2
_cell_length_a 10.9599(15)
_cell_length_b 12.1631(17)
_cell_length_c 14.371(2)
_cell_measurement_reflns_used 5263
_cell_measurement_temperature 296(2)
_cell_measurement_theta_max 31.27
_cell_measurement_theta_min 2.30
_cell_volume 1695.4(4)
_computing_cell_refinement 'Bruker SAINT'
_computing_data_collection 'Bruker APEX2'
_computing_data_reduction 'Bruker SAINT'
_computing_molecular_graphics 'Bruker SHELXTL'
_computing_publication_material 'Bruker SHELXTL'
_computing_structure_refinement 'SHELXL-97 (Sheldrick, 1997)'
_computing_structure_solution 'SHELXS-97 (Sheldrick, 1990)'
_diffrn_ambient_temperature 296(2)
_diffrn_measured_fraction_theta_full 0.985
_diffrn_measured_fraction_theta_max 0.985
_diffrn_measurement_device_type 'Bruker APEX-II CCD'
_diffrn_measurement_method '\f and \w scans'
_diffrn_radiation_monochromator graphite
_diffrn_radiation_source 'fine-focus sealed tube'
_diffrn_radiation_type MoK\a
_diffrn_radiation_wavelength 0.71073
_diffrn_reflns_av_R_equivalents 0.0213
_diffrn_reflns_av_sigmaI/netI 0.0333
_diffrn_reflns_limit_h_max 13
_diffrn_reflns_limit_h_min -13
_diffrn_reflns_limit_k_max 14
_diffrn_reflns_limit_k_min -14
_diffrn_reflns_limit_l_max 14
_diffrn_reflns_limit_l_min -17
_diffrn_reflns_number 11115
_diffrn_reflns_theta_full 25.50
_diffrn_reflns_theta_max 25.50
_diffrn_reflns_theta_min 1.57
_diffrn_standards_number 0
_exptl_absorpt_coefficient_mu 0.173
_exptl_absorpt_correction_T_max 0.9829
_exptl_absorpt_correction_T_min 0.9795
_exptl_absorpt_correction_type none
_exptl_crystal_density_diffrn 1.389
_exptl_crystal_density_method 'not measured'
_exptl_crystal_F_000 732
_exptl_crystal_size_max 0.12
_exptl_crystal_size_mid 0.10
_exptl_crystal_size_min 0.10
_refine_diff_density_max 0.447
_refine_diff_density_min -0.334
_refine_diff_density_rms 0.057
_refine_ls_extinction_method none
_refine_ls_goodness_of_fit_ref 1.041
_refine_ls_hydrogen_treatment mixed
_refine_ls_matrix_type full
_refine_ls_number_parameters 471
_refine_ls_number_reflns 6223
_refine_ls_number_restraints 0
_refine_ls_restrained_S_all 1.041
_refine_ls_R_factor_all 0.0630
_refine_ls_R_factor_gt 0.0504
_refine_ls_shift/su_max 0.000
_refine_ls_shift/su_mean 0.000
_refine_ls_structure_factor_coef Fsqd
_refine_ls_weighting_details 'calc w=1/[\s^2^(Fo^2^)+(0.0937P)^2^+0.5852P] where P=(Fo^2^+2Fc^2^)/3'
_refine_ls_weighting_scheme calc
_refine_ls_wR_factor_gt 0.1497
_refine_ls_wR_factor_ref 0.1654
_reflns_number_gt 4923
_reflns_number_total 6223
_reflns_threshold_expression >2sigma(I)
_cod_data_source_file ol500202q_si_001.cif
_cod_data_source_block e:\130522a\work\mo_130522a_0m
_cod_depositor_comments
;
The following automatic conversions were performed:

'_symmetry_cell_setting' value 'Triclinic' changed to 'triclinic'
according to
/usr/data/users/saulius/crontab/automatic-downloads/current/ACS/lib/dictionaries/cif_core.dic
dictionary named 'cif_core.dic' version 2.4.2 from 2011-04-26.

Automatic conversion script
Id: cif_fix_values 2281 2013-09-26 08:29:07Z andrius 
;
_cod_original_cell_volume 1695.5(4)
_cod_original_sg_symbol_H-M P-1
_cod_database_code 1513824

loop_
_symmetry_equiv_pos_as_xyz
'x, y, z'
'-x, -y, -z'

loop_
_atom_site_label
_atom_site_type_symbol
_atom_site_fract_x
_atom_site_fract_y
_atom_site_fract_z
_atom_site_U_iso_or_equiv
_atom_site_adp_type
_atom_site_occupancy
_atom_site_symmetry_multiplicity
_atom_site_calc_flag
_atom_site_refinement_flags
O8 O -0.0934(4) 0.6908(3) 0.8507(2) 0.1409(12) Uani 1 1 d .
C1 C 0.7495(2) 0.9078(2) 0.3603(2) 0.0544(6) Uani 1 1 d .
C42 C 0.2781(6) 0.8863(6) 0.8998(4) 0.157(2) Uani 1 1 d .
H42A H 0.2610 0.9594 0.8941 0.236 Uiso 1 1 calc R
H42B H 0.3216 0.8613 0.8541 0.236 Uiso 1 1 calc R
H42C H 0.3355 0.8967 0.9694 0.236 Uiso 1 1 calc R
C2 C 0.7475(2) 0.7945(2) 0.36306(18) 0.0502(5) Uani 1 1 d .
H2 H 0.8113 0.7614 0.3485 0.060 Uiso 1 1 calc R
C3 C 0.64942(19) 0.73130(18) 0.38770(15) 0.0399(4) Uani 1 1 d .
H3 H 0.6446 0.6539 0.3870 0.048 Uiso 1 1 calc R
C41 C 0.1512(6) 0.7972(5) 0.8721(4) 0.1398(19) Uani 1 1 d .
H41A H 0.1665 0.7214 0.8720 0.168 Uiso 1 1 calc R
H41B H 0.0898 0.7903 0.8038 0.168 Uiso 1 1 calc R
C4 C 0.55752(19) 0.78345(17) 0.41362(14) 0.0368(4) Uani 1 1 d .
C5 C 0.5665(2) 0.89920(18) 0.41418(17) 0.0461(5) Uani 1 1 d .
H5 H 0.5075 0.9352 0.4336 0.055 Uiso 1 1 calc R
C6 C 0.6611(2) 0.96135(19) 0.3865(2) 0.0544(6) Uani 1 1 d .
H6 H 0.6651 1.0382 0.3855 0.065 Uiso 1 1 calc R
C7 C 0.4461(2) 0.71964(17) 0.43733(14) 0.0384(4) Uani 1 1 d .
C8 C 0.37272(18) 0.58972(16) 0.37559(14) 0.0333(4) Uani 1 1 d .
H8 H 0.4188 0.5415 0.4125 0.040 Uiso 1 1 calc R
C9 C 0.36445(18) 0.55207(15) 0.26530(14) 0.0326(4) Uani 1 1 d .
C10 C 0.30409(19) 0.60162(16) 0.19505(14) 0.0346(4) Uani 1 1 d .
C11 C 0.2744(2) 0.55042(18) 0.08282(15) 0.0427(5) Uani 1 1 d .
C12 C 0.3386(2) 0.45907(18) 0.05450(15) 0.0421(5) Uani 1 1 d .
C13 C 0.3256(3) 0.4170(2) -0.04738(18) 0.0561(6) Uani 1 1 d .
H13 H 0.2772 0.4462 -0.0974 0.067 Uiso 1 1 calc R
C14 C 0.3855(3) 0.3312(2) -0.0736(2) 0.0661(7) Uani 1 1 d .
H14 H 0.3774 0.3036 -0.1415 0.079 Uiso 1 1 calc R
C15 C 0.4562(3) 0.2865(2) -0.0012(2) 0.0665(7) Uani 1 1 d .
H15 H 0.4960 0.2292 -0.0200 0.080 Uiso 1 1 calc R
C16 C 0.4684(2) 0.3267(2) 0.10003(19) 0.0531(6) Uani 1 1 d .
H16 H 0.5158 0.2960 0.1492 0.064 Uiso 1 1 calc R
C17 C 0.4097(2) 0.41344(17) 0.12818(16) 0.0406(5) Uani 1 1 d .
C18 C 0.42078(19) 0.45415(16) 0.23645(15) 0.0365(4) Uani 1 1 d .
C19 C 0.22849(18) 0.55712(15) 0.36735(13) 0.0316(4) Uani 1 1 d .
C20 C 0.18282(19) 0.45721(15) 0.40456(14) 0.0334(4) Uani 1 1 d .
C21 C 0.03935(19) 0.42002(16) 0.39111(14) 0.0353(4) Uani 1 1 d .
C22 C -0.0067(2) 0.32852(17) 0.42655(16) 0.0436(5) Uani 1 1 d .
H22 H 0.0521 0.2898 0.4576 0.052 Uiso 1 1 calc R
C23 C -0.1400(2) 0.29543(19) 0.41545(17) 0.0513(6) Uani 1 1 d .
H23 H -0.1701 0.2351 0.4402 0.062 Uiso 1 1 calc R
C24 C -0.2285(2) 0.3507(2) 0.36820(17) 0.0502(5) Uani 1 1 d .
H24 H -0.3179 0.3277 0.3612 0.060 Uiso 1 1 calc R
C25 C -0.1851(2) 0.44020(19) 0.33118(16) 0.0453(5) Uani 1 1 d .
H25 H -0.2457 0.4764 0.2981 0.054 Uiso 1 1 calc R
C26 C -0.05029(19) 0.47645(16) 0.34331(14) 0.0361(4) Uani 1 1 d .
C27 C -0.0034(2) 0.57451(17) 0.30564(15) 0.0373(4) Uani 1 1 d .
C28 C 0.14222(19) 0.61363(16) 0.32397(14) 0.0335(4) Uani 1 1 d .
C29 C 0.18899(19) 0.71350(16) 0.28805(14) 0.0347(4) Uani 1 1 d .
C30 C 0.25990(19) 0.70606(16) 0.22615(14) 0.0351(4) Uani 1 1 d .
C31 C 0.3131(2) 0.81049(17) 0.19538(15) 0.0417(5) Uani 1 1 d .
C40 C -0.0260(5) 0.7704(4) 0.9285(4) 0.1282(18) Uani 1 1 d .
C32 C 0.2793(2) 0.92001(17) 0.22981(16) 0.0416(5) Uani 1 1 d .
C33 C 0.3240(3) 1.0172(2) 0.2009(2) 0.0591(6) Uani 1 1 d .
H33 H 0.3692 1.0114 0.1561 0.071 Uiso 1 1 calc R
C34 C 0.3018(3) 1.1218(2) 0.2384(2) 0.0701(8) Uani 1 1 d .
H34 H 0.3311 1.1866 0.2182 0.084 Uiso 1 1 calc R
C35 C 0.2359(3) 1.1315(2) 0.3060(2) 0.0636(7) Uani 1 1 d .
H35 H 0.2218 1.2029 0.3315 0.076 Uiso 1 1 calc R
C36 C 0.1912(2) 1.03605(18) 0.33589(18) 0.0483(5) Uani 1 1 d .
H36 H 0.1478 1.0432 0.3819 0.058 Uiso 1 1 calc R
C37 C 0.2112(2) 0.92891(16) 0.29695(15) 0.0381(4) Uani 1 1 d .
C38 C 0.1656(2) 0.82694(17) 0.33123(15) 0.0376(4) Uani 1 1 d .
Cl1 Cl 0.86567(9) 0.98350(9) 0.32125(10) 0.1079(4) Uani 1 1 d .
O1 O 0.41077(17) 0.76946(15) 0.50245(12) 0.0566(4) Uani 1 1 d .
O9 O 0.0940(3) 0.8340(3) 0.9485(2) 0.1268(10) Uani 1 1 d .
O2 O 0.1955(2) 0.57983(17) 0.01932(12) 0.0665(5) Uani 1 1 d .
C39 C -0.0696(5) 0.8147(6) 1.0184(4) 0.179(3) Uani 1 1 d .
H39A H -0.1470 0.8417 0.9938 0.269 Uiso 1 1 calc R
H39B H 0.0028 0.8783 1.0715 0.269 Uiso 1 1 calc R
H39C H -0.0916 0.7516 1.0459 0.269 Uiso 1 1 calc R
O3 O 0.47801(17) 0.41260(14) 0.30143(12) 0.0527(4) Uani 1 1 d .
O4 O 0.26364(15) 0.40932(13) 0.44543(12) 0.0494(4) Uani 1 1 d .
O5 O -0.08115(15) 0.62018(14) 0.25812(13) 0.0547(4) Uani 1 1 d .
O6 O 0.11728(18) 0.83588(13) 0.39707(12) 0.0530(4) Uani 1 1 d .
O7 O 0.3878(2) 0.80511(14) 0.14889(14) 0.0606(5) Uani 1 1 d .

loop_
_atom_site_aniso_label
_atom_site_aniso_U_11
_atom_site_aniso_U_22
_atom_site_aniso_U_33
_atom_site_aniso_U_23
_atom_site_aniso_U_13
_atom_site_aniso_U_12
O8 0.139(3) 0.0961(19) 0.103(2) 0.0036(16) -0.0130(18) -0.0199(18)
C1 0.0423(12) 0.0513(13) 0.0736(15) 0.0237(11) 0.0272(11) 0.0082(10)
C42 0.153(5) 0.214(7) 0.111(4) 0.037(4) 0.056(4) 0.071(5)
C2 0.0393(11) 0.0569(13) 0.0630(14) 0.0200(11) 0.0256(10) 0.0200(10)
C3 0.0361(10) 0.0397(10) 0.0465(11) 0.0144(9) 0.0159(8) 0.0148(8)
C41 0.146(4) 0.139(4) 0.096(3) -0.027(3) 0.052(3) 0.017(3)
C4 0.0371(10) 0.0363(10) 0.0340(9) 0.0054(8) 0.0143(8) 0.0089(8)
C5 0.0419(11) 0.0361(10) 0.0555(12) 0.0018(9) 0.0206(10) 0.0106(9)
C6 0.0479(12) 0.0358(11) 0.0767(16) 0.0167(11) 0.0234(11) 0.0073(9)
C7 0.0378(10) 0.0432(11) 0.0330(9) 0.0070(8) 0.0145(8) 0.0120(8)
C8 0.0348(9) 0.0358(9) 0.0350(9) 0.0145(8) 0.0160(8) 0.0135(8)
C9 0.0324(9) 0.0302(9) 0.0362(9) 0.0081(7) 0.0162(7) 0.0081(7)
C10 0.0388(10) 0.0319(9) 0.0371(10) 0.0110(8) 0.0190(8) 0.0106(8)
C11 0.0519(12) 0.0408(11) 0.0377(10) 0.0124(9) 0.0191(9) 0.0145(9)
C12 0.0471(11) 0.0391(10) 0.0400(10) 0.0064(8) 0.0214(9) 0.0104(9)
C13 0.0669(15) 0.0557(13) 0.0416(12) 0.0057(10) 0.0237(11) 0.0137(11)
C14 0.0845(19) 0.0657(16) 0.0505(13) 0.0010(12) 0.0403(14) 0.0208(14)
C15 0.0818(18) 0.0591(15) 0.0708(17) 0.0073(13) 0.0474(15) 0.0285(14)
C16 0.0590(14) 0.0497(12) 0.0614(14) 0.0123(11) 0.0349(12) 0.0233(11)
C17 0.0442(11) 0.0360(10) 0.0454(11) 0.0081(8) 0.0248(9) 0.0113(8)
C18 0.0362(10) 0.0334(9) 0.0434(10) 0.0114(8) 0.0189(8) 0.0112(8)
C19 0.0368(9) 0.0305(9) 0.0321(9) 0.0102(7) 0.0171(8) 0.0120(7)
C20 0.0419(10) 0.0312(9) 0.0328(9) 0.0112(7) 0.0186(8) 0.0135(8)
C21 0.0413(10) 0.0315(9) 0.0344(9) 0.0081(7) 0.0187(8) 0.0078(8)
C22 0.0527(12) 0.0353(10) 0.0434(11) 0.0136(9) 0.0209(9) 0.0081(9)
C23 0.0570(13) 0.0427(11) 0.0507(12) 0.0111(10) 0.0280(11) -0.0022(10)
C24 0.0426(11) 0.0515(12) 0.0522(12) 0.0085(10) 0.0243(10) 0.0021(10)
C25 0.0409(11) 0.0469(12) 0.0468(11) 0.0100(9) 0.0197(9) 0.0090(9)
C26 0.0384(10) 0.0329(9) 0.0374(10) 0.0071(8) 0.0178(8) 0.0092(8)
C27 0.0387(10) 0.0362(10) 0.0406(10) 0.0120(8) 0.0173(8) 0.0143(8)
C28 0.0390(10) 0.0307(9) 0.0367(9) 0.0122(7) 0.0189(8) 0.0131(8)
C29 0.0393(10) 0.0322(9) 0.0369(9) 0.0136(8) 0.0161(8) 0.0132(8)
C30 0.0421(10) 0.0327(9) 0.0344(9) 0.0124(7) 0.0162(8) 0.0136(8)
C31 0.0554(12) 0.0378(10) 0.0404(10) 0.0155(8) 0.0255(9) 0.0155(9)
C40 0.118(4) 0.093(3) 0.113(3) 0.030(3) -0.004(3) -0.018(3)
C32 0.0528(12) 0.0323(10) 0.0434(11) 0.0141(8) 0.0207(9) 0.0131(9)
C33 0.0820(18) 0.0414(12) 0.0657(15) 0.0229(11) 0.0408(14) 0.0145(12)
C34 0.101(2) 0.0366(12) 0.0884(19) 0.0289(13) 0.0505(17) 0.0184(13)
C35 0.0869(19) 0.0314(11) 0.0775(17) 0.0161(11) 0.0353(15) 0.0215(12)
C36 0.0580(13) 0.0375(11) 0.0543(12) 0.0137(9) 0.0236(10) 0.0202(10)
C37 0.0433(11) 0.0313(9) 0.0401(10) 0.0116(8) 0.0154(8) 0.0116(8)
C38 0.0428(10) 0.0354(10) 0.0410(10) 0.0146(8) 0.0194(9) 0.0158(8)
Cl1 0.0864(6) 0.0980(6) 0.1881(11) 0.0776(7) 0.0927(7) 0.0257(5)
O1 0.0570(9) 0.0586(9) 0.0491(8) -0.0031(7) 0.0322(8) 0.0068(8)
O9 0.117(2) 0.106(2) 0.0999(19) -0.0155(16) 0.0156(17) 0.0035(18)
O2 0.0893(13) 0.0731(11) 0.0414(9) 0.0198(8) 0.0165(9) 0.0434(10)
C39 0.105(4) 0.243(7) 0.111(4) 0.003(4) 0.035(3) -0.052(4)
O3 0.0646(10) 0.0559(9) 0.0521(9) 0.0216(7) 0.0258(8) 0.0368(8)
O4 0.0513(9) 0.0501(8) 0.0641(9) 0.0346(8) 0.0264(7) 0.0251(7)
O5 0.0431(8) 0.0586(9) 0.0716(10) 0.0332(8) 0.0193(8) 0.0233(7)
O6 0.0768(11) 0.0470(8) 0.0592(9) 0.0226(7) 0.0455(9) 0.0291(8)
O7 0.0885(13) 0.0526(9) 0.0709(11) 0.0276(8) 0.0595(10) 0.0260(9)

loop_
_atom_type_symbol
_atom_type_description
_atom_type_scat_dispersion_real
_atom_type_scat_dispersion_imag
_atom_type_scat_source
C C 0.0033 0.0016 'International Tables Vol C Tables 4.2.6.8 and 6.1.1.4'
H H 0.0000 0.0000 'International Tables Vol C Tables 4.2.6.8 and 6.1.1.4'
O O 0.0106 0.0060 'International Tables Vol C Tables 4.2.6.8 and 6.1.1.4'
Cl Cl 0.1484 0.1585 'International Tables Vol C Tables 4.2.6.8 and 6.1.1.4'

loop_
_geom_angle_atom_site_label_1
_geom_angle_atom_site_label_2
_geom_angle_atom_site_label_3
_geom_angle
C6 C1 C2 121.9(2)
C6 C1 Cl1 119.14(18)
C2 C1 Cl1 118.96(18)
C41 C42 H42A 109.5
C41 C42 H42B 109.5
H42A C42 H42B 109.5
C41 C42 H42C 109.5
H42A C42 H42C 109.5
H42B C42 H42C 109.5
C3 C2 C1 119.1(2)
C3 C2 H2 120.5
C1 C2 H2 120.5
C2 C3 C4 120.03(19)
C2 C3 H3 120.0
C4 C3 H3 120.0
C42 C41 O9 107.6(4)
C42 C41 H41A 110.2
O9 C41 H41A 110.2
C42 C41 H41B 110.2
O9 C41 H41B 110.2
H41A C41 H41B 108.5
C5 C4 C3 119.08(19)
C5 C4 C7 117.77(18)
C3 C4 C7 123.11(18)
C6 C5 C4 121.2(2)
C6 C5 H5 119.4
C4 C5 H5 119.4
C1 C6 C5 118.7(2)
C1 C6 H6 120.7
C5 C6 H6 120.7
O1 C7 C4 121.00(18)
O1 C7 C8 120.03(18)
C4 C7 C8 118.94(15)
C19 C8 C9 104.99(14)
C19 C8 C7 111.38(15)
C9 C8 C7 116.38(15)
C19 C8 H8 107.9
C9 C8 H8 107.9
C7 C8 H8 107.9
C10 C9 C18 121.01(16)
C10 C9 C8 121.72(16)
C18 C9 C8 117.22(16)
C9 C10 C30 120.72(16)
C9 C10 C11 121.43(17)
C30 C10 C11 117.81(16)
O2 C11 C12 122.74(19)
O2 C11 C10 119.95(19)
C12 C11 C10 117.20(17)
C17 C12 C13 119.6(2)
C17 C12 C11 120.72(17)
C13 C12 C11 119.6(2)
C14 C13 C12 119.4(2)
C14 C13 H13 120.3
C12 C13 H13 120.3
C15 C14 C13 121.1(2)
C15 C14 H14 119.4
C13 C14 H14 119.4
C14 C15 C16 119.9(2)
C14 C15 H15 120.0
C16 C15 H15 120.0
C15 C16 C17 119.9(2)
C15 C16 H16 120.1
C17 C16 H16 120.1
C12 C17 C16 119.98(19)
C12 C17 C18 120.50(17)
C16 C17 C18 119.5(2)
O3 C18 C17 121.80(17)
O3 C18 C9 120.10(17)
C17 C18 C9 118.05(17)
C28 C19 C20 121.01(17)
C28 C19 C8 121.00(16)
C20 C19 C8 117.94(15)
O4 C20 C21 122.10(17)
O4 C20 C19 119.60(17)
C21 C20 C19 118.30(16)
C22 C21 C26 119.53(18)
C22 C21 C20 120.05(18)
C26 C21 C20 120.42(16)
C23 C22 C21 119.9(2)
C23 C22 H22 120.1
C21 C22 H22 120.1
C24 C23 C22 120.7(2)
C24 C23 H23 119.7
C22 C23 H23 119.7
C23 C24 C25 120.2(2)
C23 C24 H24 119.9
C25 C24 H24 119.9
C24 C25 C26 120.0(2)
C24 C25 H25 120.0
C26 C25 H25 120.0
C21 C26 C25 119.66(18)
C21 C26 C27 120.48(17)
C25 C26 C27 119.86(18)
O5 C27 C26 121.64(18)
O5 C27 C28 120.20(18)
C26 C27 C28 118.12(16)
C19 C28 C29 120.55(17)
C19 C28 C27 121.54(17)
C29 C28 C27 117.84(16)
C30 C29 C28 122.06(16)
C30 C29 C38 121.08(17)
C28 C29 C38 116.63(16)
C29 C30 C10 122.94(17)
C29 C30 C31 121.22(17)
C10 C30 C31 115.43(16)
O7 C31 C32 122.07(19)
O7 C31 C30 119.83(18)
C32 C31 C30 117.96(17)
O8 C40 O9 124.8(6)
O8 C40 C39 125.9(5)
O9 C40 C39 109.3(4)
C33 C32 C37 119.79(19)
C33 C32 C31 119.5(2)
C37 C32 C31 120.51(17)
C34 C33 C32 120.1(2)
C34 C33 H33 119.9
C32 C33 H33 119.9
C33 C34 C35 120.3(2)
C33 C34 H34 119.9
C35 C34 H34 119.9
C36 C35 C34 120.4(2)
C36 C35 H35 119.8
C34 C35 H35 119.8
C35 C36 C37 119.8(2)
C35 C36 H36 120.1
C37 C36 H36 120.1
C36 C37 C32 119.61(19)
C36 C37 C38 119.54(19)
C32 C37 C38 120.78(17)
O6 C38 C37 121.79(18)
O6 C38 C29 120.02(17)
C37 C38 C29 118.06(17)
C40 O9 C41 115.1(4)
C40 C39 H39A 109.5
C40 C39 H39B 109.5
H39A C39 H39B 109.5
C40 C39 H39C 109.5
H39A C39 H39C 109.5
H39B C39 H39C 109.5

loop_
_geom_bond_atom_site_label_1
_geom_bond_atom_site_label_2
_geom_bond_distance
O8 C40 1.205(5)
C1 C6 1.372(3)
C1 C2 1.383(3)
C1 Cl1 1.732(2)
C42 C41 1.458(7)
C42 H42A 0.9600
C42 H42B 0.9600
C42 H42C 0.9600
C2 C3 1.380(3)
C2 H2 0.9300
C3 C4 1.396(3)
C3 H3 0.9300
C41 O9 1.463(5)
C41 H41A 0.9700
C41 H41B 0.9700
C4 C5 1.390(3)
C4 C7 1.488(3)
C5 C6 1.373(3)
C5 H5 0.9300
C6 H6 0.9300
C7 O1 1.214(2)
C7 C8 1.537(3)
C8 C19 1.510(3)
C8 C9 1.519(2)
C8 H8 0.9800
C9 C10 1.347(3)
C9 C18 1.488(3)
C10 C30 1.479(3)
C10 C11 1.498(3)
C11 O2 1.211(3)
C11 C12 1.481(3)
C12 C17 1.390(3)
C12 C13 1.393(3)
C13 C14 1.386(4)
C13 H13 0.9300
C14 C15 1.369(4)
C14 H14 0.9300
C15 C16 1.384(3)
C15 H15 0.9300
C16 C17 1.394(3)
C16 H16 0.9300
C17 C18 1.484(3)
C18 O3 1.215(2)
C19 C28 1.349(3)
C19 C20 1.491(2)
C20 O4 1.220(2)
C20 C21 1.483(3)
C21 C22 1.393(3)
C21 C26 1.396(3)
C22 C23 1.382(3)
C22 H22 0.9300
C23 C24 1.374(3)
C23 H23 0.9300
C24 C25 1.378(3)
C24 H24 0.9300
C25 C26 1.397(3)
C25 H25 0.9300
C26 C27 1.481(3)
C27 O5 1.217(2)
C27 C28 1.489(3)
C28 C29 1.482(3)
C29 C30 1.357(3)
C29 C38 1.493(3)
C30 C31 1.504(3)
C31 O7 1.214(2)
C31 C32 1.478(3)
C40 O9 1.291(5)
C40 C39 1.545(8)
C32 C33 1.386(3)
C32 C37 1.395(3)
C33 C34 1.371(4)
C33 H33 0.9300
C34 C35 1.384(4)
C34 H34 0.9300
C35 C36 1.377(3)
C35 H35 0.9300
C36 C37 1.392(3)
C36 H36 0.9300
C37 C38 1.486(3)
C38 O6 1.219(2)
C39 H39A 0.9600
C39 H39B 0.9600
C39 H39C 0.9600

loop_
_geom_torsion_atom_site_label_1
_geom_torsion_atom_site_label_2
_geom_torsion_atom_site_label_3
_geom_torsion_atom_site_label_4
_geom_torsion
C6 C1 C2 C3 3.4(4)
Cl1 C1 C2 C3 -175.84(18)
C1 C2 C3 C4 -2.7(3)
C2 C3 C4 C5 0.0(3)
C2 C3 C4 C7 177.71(19)
C3 C4 C5 C6 2.2(3)
C7 C4 C5 C6 -175.7(2)
C2 C1 C6 C5 -1.3(4)
Cl1 C1 C6 C5 177.93(19)
C4 C5 C6 C1 -1.5(4)
C5 C4 C7 O1 -37.9(3)
C3 C4 C7 O1 144.3(2)
C5 C4 C7 C8 140.19(19)
C3 C4 C7 C8 -37.6(3)
O1 C7 C8 C19 27.4(3)
C4 C7 C8 C19 -150.69(17)
O1 C7 C8 C9 147.72(19)
C4 C7 C8 C9 -30.4(2)
C19 C8 C9 C10 64.0(2)
C7 C8 C9 C10 -59.6(2)
C19 C8 C9 C18 -113.42(17)
C7 C8 C9 C18 122.93(18)
C18 C9 C10 C30 -174.16(16)
C8 C9 C10 C30 8.5(3)
C18 C9 C10 C11 8.4(3)
C8 C9 C10 C11 -168.98(17)
C9 C10 C11 O2 163.9(2)
C30 C10 C11 O2 -13.6(3)
C9 C10 C11 C12 -12.5(3)
C30 C10 C11 C12 170.00(17)
O2 C11 C12 C17 -168.7(2)
C10 C11 C12 C17 7.6(3)
O2 C11 C12 C13 10.2(3)
C10 C11 C12 C13 -173.6(2)
C17 C12 C13 C14 -0.9(4)
C11 C12 C13 C14 -179.8(2)
C12 C13 C14 C15 0.5(4)
C13 C14 C15 C16 0.2(4)
C14 C15 C16 C17 -0.6(4)
C13 C12 C17 C16 0.5(3)
C11 C12 C17 C16 179.4(2)
C13 C12 C17 C18 -177.9(2)
C11 C12 C17 C18 1.0(3)
C15 C16 C17 C12 0.2(3)
C15 C16 C17 C18 178.7(2)
C12 C17 C18 O3 177.23(19)
C16 C17 C18 O3 -1.2(3)
C12 C17 C18 C9 -5.4(3)
C16 C17 C18 C9 176.20(18)
C10 C9 C18 O3 178.06(19)
C8 C9 C18 O3 -4.5(3)
C10 C9 C18 C17 0.6(3)
C8 C9 C18 C17 178.04(16)
C9 C8 C19 C28 -68.1(2)
C7 C8 C19 C28 58.7(2)
C9 C8 C19 C20 109.36(17)
C7 C8 C19 C20 -123.85(17)
C28 C19 C20 O4 -178.47(17)
C8 C19 C20 O4 4.1(2)
C28 C19 C20 C21 1.0(2)
C8 C19 C20 C21 -176.44(15)
O4 C20 C21 C22 0.7(3)
C19 C20 C21 C22 -178.81(16)
O4 C20 C21 C26 -179.55(18)
C19 C20 C21 C26 1.0(2)
C26 C21 C22 C23 -0.9(3)
C20 C21 C22 C23 178.90(17)
C21 C22 C23 C24 1.0(3)
C22 C23 C24 C25 0.0(3)
C23 C24 C25 C26 -1.2(3)
C22 C21 C26 C25 -0.3(3)
C20 C21 C26 C25 179.93(17)
C22 C21 C26 C27 179.58(17)
C20 C21 C26 C27 -0.2(3)
C24 C25 C26 C21 1.3(3)
C24 C25 C26 C27 -178.55(18)
C21 C26 C27 O5 175.38(18)
C25 C26 C27 O5 -4.8(3)
C21 C26 C27 C28 -2.4(3)
C25 C26 C27 C28 177.52(17)
C20 C19 C28 C29 179.48(15)
C8 C19 C28 C29 -3.1(3)
C20 C19 C28 C27 -3.7(3)
C8 C19 C28 C27 173.67(16)
O5 C27 C28 C19 -173.37(18)
C26 C27 C28 C19 4.4(3)
O5 C27 C28 C29 3.5(3)
C26 C27 C28 C29 -178.71(16)
C19 C28 C29 C30 50.3(3)
C27 C28 C29 C30 -126.7(2)
C19 C28 C29 C38 -124.17(19)
C27 C28 C29 C38 58.9(2)
C28 C29 C30 C10 -4.1(3)
C38 C29 C30 C10 170.04(17)
C28 C29 C30 C31 -176.54(17)
C38 C29 C30 C31 -2.4(3)
C9 C10 C30 C29 -47.5(3)
C11 C10 C30 C29 130.1(2)
C9 C10 C30 C31 125.32(19)
C11 C10 C30 C31 -57.1(2)
C29 C30 C31 O7 172.4(2)
C10 C30 C31 O7 -0.5(3)
C29 C30 C31 C32 -3.4(3)
C10 C30 C31 C32 -176.31(18)
O7 C31 C32 C33 5.8(3)
C30 C31 C32 C33 -178.6(2)
O7 C31 C32 C37 -169.6(2)
C30 C31 C32 C37 6.1(3)
C37 C32 C33 C34 0.1(4)
C31 C32 C33 C34 -175.3(2)
C32 C33 C34 C35 0.7(5)
C33 C34 C35 C36 -0.5(5)
C34 C35 C36 C37 -0.7(4)
C35 C36 C37 C32 1.5(3)
C35 C36 C37 C38 178.6(2)
C33 C32 C37 C36 -1.3(3)
C31 C32 C37 C36 174.1(2)
C33 C32 C37 C38 -178.3(2)
C31 C32 C37 C38 -3.0(3)
C36 C37 C38 O6 -4.0(3)
C32 C37 C38 O6 173.0(2)
C36 C37 C38 C29 -179.84(19)
C32 C37 C38 C29 -2.8(3)
C30 C29 C38 O6 -170.39(19)
C28 C29 C38 O6 4.1(3)
C30 C29 C38 C37 5.5(3)
C28 C29 C38 C37 179.97(16)
O8 C40 O9 C41 -4.9(7)
C39 C40 O9 C41 176.6(5)
C42 C41 O9 C40 173.0(5)
